data_2009231
loop_
_publ_author_name
'Yamane, Hisanori'
'Takahashi, Hiroki'
'Kajiwara, Takashi'
'Shimada, Masahiko'

_publ_section_title
;
 Na~2~Ca~3~Ta~2~O~9~ with a simple stacking of oxygen triangular nets
;
_journal_issue 12
_journal_name_full 'Acta Crystallographica Section C'
_journal_page_first 1978
_journal_page_last 1980
_journal_paper_doi 10.1107/S0108270199010513
_journal_volume 55
_journal_year 1999
_chemical_formula_structural 'Na2 Ca3 Ta2 O9'
_chemical_formula_sum 'Ca3 Na2 O9 Ta2'
_chemical_formula_weight 672.12
_chemical_name_common 'sodium calcium tantalate'
_chemical_name_systematic
;
disodiumtricalciumditantalumnonaoxide
;
_space_group_IT_number 155
_symmetry_cell_setting hexagonal
_symmetry_space_group_name_Hall 'R 3 2"'
_symmetry_space_group_name_H-M 'R 3 2 :H'
_cell_angle_alpha 90.00
_cell_angle_beta 90.00
_cell_angle_gamma 120.00
_cell_formula_units_Z 3
_cell_length_a 5.6969(6)
_cell_length_b 5.6969(6)
_cell_length_c 23.523(3)
_cell_measurement_reflns_used 1199
_cell_measurement_temperature 293(2)
_cell_measurement_theta_max 27.49
_cell_measurement_theta_min 1.00
_cell_volume 661.15(13)
_computing_cell_refinement SMART
_computing_data_collection 'SMART (Bruker, 1997a)'
_computing_data_reduction 'XPREP (Bruker, 1997b)'
_computing_molecular_graphics 'ATOMS (Dowty, 1998)'
_computing_structure_refinement 'SHELXL97 (Sheldrick, 1997)'
_computing_structure_solution 'SIR92 (Altomare et al., 1994)'
_diffrn_ambient_temperature 293(2)
_diffrn_measured_fraction_theta_full 0.991
_diffrn_measured_fraction_theta_max 0.991
_diffrn_measurement_device_type 'manufacturer?? CCD area detector'
_diffrn_measurement_method '\w scans'
_diffrn_radiation_monochromator graphite
_diffrn_radiation_source 'fine-focus sealed tube'
_diffrn_radiation_type MoK\a
_diffrn_radiation_wavelength 0.71073
_diffrn_reflns_av_R_equivalents 0.069
_diffrn_reflns_av_sigmaI/netI 0.042
_diffrn_reflns_limit_h_max 7
_diffrn_reflns_limit_h_min -7
_diffrn_reflns_limit_k_max 4
_diffrn_reflns_limit_k_min -7
_diffrn_reflns_limit_l_max 27
_diffrn_reflns_limit_l_min -30
_diffrn_reflns_number 1452
_diffrn_reflns_theta_full 27.49
_diffrn_reflns_theta_max 27.49
_diffrn_reflns_theta_min 2.60
_diffrn_standards_decay_% 0.14
_exptl_absorpt_coefficient_mu 26.678
_exptl_absorpt_correction_T_max 0.512
_exptl_absorpt_correction_T_min 0.071
_exptl_absorpt_correction_type analytical
_exptl_absorpt_process_details 'face indexed'
_exptl_crystal_colour colourless
_exptl_crystal_density_diffrn 5.064
_exptl_crystal_density_method 'not measured'
_exptl_crystal_description platelet
_exptl_crystal_F_000 900
_exptl_crystal_size_max 0.13
_exptl_crystal_size_mid 0.10
_exptl_crystal_size_min 0.03
_refine_diff_density_max 1.343
_refine_diff_density_min -2.097
_refine_ls_abs_structure_details 'SHELXL97 (Sheldrick, 1997) (racemic twinning)'
_refine_ls_abs_structure_Flack 0.51(6)
_refine_ls_extinction_coef 0.0025(3)
_refine_ls_extinction_method 'SHELXL97 (Sheldrick, 1997)'
_refine_ls_goodness_of_fit_ref 1.187
_refine_ls_hydrogen_treatment none
_refine_ls_matrix_type full
_refine_ls_number_parameters 28
_refine_ls_number_reflns 348
_refine_ls_number_restraints 0
_refine_ls_restrained_S_all 1.187
_refine_ls_R_factor_all 0.022
_refine_ls_R_factor_gt 0.021
_refine_ls_shift/su_max <0.001
_refine_ls_shift/su_mean 0.000
_refine_ls_structure_factor_coef Fsqd
_refine_ls_weighting_details 'calc w = 1/[\s^2^(Fo^2^)+(0.0095P)^2^+20.9824P] where P=(Fo^2^+2Fc^2^)/3'
_refine_ls_weighting_scheme calc
_refine_ls_wR_factor_ref 0.057
_reflns_number_gt 335
_reflns_number_total 348
_reflns_threshold_expression I>2\s(I)
_cod_data_source_file br1255.cif
_cod_data_source_block NCTO
_cod_original_sg_symbol_H-M 'R 3 2'
_cod_original_formula_sum 'Na2 Ca3 Ta2 O9'
_cod_database_code 2009231

loop_
_symmetry_equiv_pos_as_xyz
'x, y, z'
'-y, x-y, z'
'-x+y, -x, z'
'y, x, -z'
'x-y, -y, -z'
'-x, -x+y, -z'
'x+2/3, y+1/3, z+1/3'
'-y+2/3, x-y+1/3, z+1/3'
'-x+y+2/3, -x+1/3, z+1/3'
'y+2/3, x+1/3, -z+1/3'
'x-y+2/3, -y+1/3, -z+1/3'
'-x+2/3, -x+y+1/3, -z+1/3'
'x+1/3, y+2/3, z+2/3'
'-y+1/3, x-y+2/3, z+2/3'
'-x+y+1/3, -x+2/3, z+2/3'
'y+1/3, x+2/3, -z+2/3'
'x-y+1/3, -y+2/3, -z+2/3'
'-x+1/3, -x+y+2/3, -z+2/3'

loop_
_atom_site_label
_atom_site_fract_x
_atom_site_fract_y
_atom_site_fract_z
_atom_site_U_iso_or_equiv
_atom_site_adp_type
_atom_site_calc_flag
_atom_site_refinement_flags
_atom_site_occupancy
_atom_site_disorder_assembly
_atom_site_disorder_group
_atom_site_type_symbol
O1 0.0534(15) 0.3162(15) 0.1040(2) 0.0149(14) Uani d . 1 . . O
O2 0.2617(18) 0 0 0.0135(19) Uani d S 1 . . O
Ta 0 0 0.064809(17) 0.0067(2) Uani d S 1 . . Ta
Na 0 0 0.2020(2) 0.0170(11) Uani d S 1 . . Na
Ca1 0 0 0.36845(9) 0.0086(5) Uani d S 1 . . Ca
Ca2 0 0 0.5 0.0104(6) Uani d S 1 . . Ca

loop_
_atom_site_aniso_label
_atom_site_aniso_U_11
_atom_site_aniso_U_22
_atom_site_aniso_U_33
_atom_site_aniso_U_12
_atom_site_aniso_U_13
_atom_site_aniso_U_23
O1 0.015(4) 0.013(4) 0.009(3) 0.002(3) -0.002(3) -0.006(2)
O2 0.010(3) 0.010(5) 0.020(4) 0.005(2) 0.0041(19) 0.008(4)
Ta 0.0067(3) 0.0067(3) 0.0066(3) 0.00333(13) 0 0
Na 0.0116(16) 0.0116(16) 0.028(3) 0.0058(8) 0 0
Ca1 0.0075(7) 0.0075(7) 0.0106(11) 0.0038(3) 0 0
Ca2 0.0101(10) 0.0101(10) 0.0110(14) 0.0051(5) 0 0

loop_
_atom_type_symbol
_atom_type_description
_atom_type_scat_dispersion_real
_atom_type_scat_dispersion_imag
_atom_type_scat_source
O O 0.0106 0.0060 'International Tables Vol C Tables 4.2.6.8 and 6.1.1.4'
Na Na 0.0362 0.0249 'International Tables Vol C Tables 4.2.6.8 and 6.1.1.4'
Ca Ca 0.2262 0.3064 'International Tables Vol C Tables 4.2.6.8 and 6.1.1.4'
Ta Ta -0.7052 6.5227 'International Tables Vol C Tables 4.2.6.8 and 6.1.1.4'

loop_
_geom_angle_atom_site_label_1
_geom_angle_atom_site_label_2
_geom_angle_atom_site_label_3
_geom_angle_site_symmetry_1
_geom_angle_site_symmetry_3
_geom_angle
_geom_angle_publ_flag
O1 Ta O1 . 3 98.6(2) yes
O1 Ta O2 . 3 137.0(2) yes
O1 Ta O2 3 3 124.3(2) yes
O1 Ta O2 2 3 75.0(3) yes
O2 Ta O2 3 2 74.5(3) yes
O1 Na O1 11 12_445 112.75(16) yes
O1 Na O1 11 2 126.45(17) yes
O1 Na O1 12_445 2 70.7(2) yes
O1 Na O1 10_455 2 113.8(3) yes
O1 Na O1 2 3 61.1(2) yes
O2 Ca1 O2 9 8_445 107.72(9) yes
O2 Ca1 O1 9 8 62.71(16) yes
O2 Ca1 O1 8_445 8 127.1(3) yes
O2 Ca1 O1 7_455 8 125.0(2) yes
O1 Ca1 O1 8 7_445 80.8(2) yes
O1 Ca2 O1 17 8 118.6(4) yes
O1 Ca2 O1 17 7_445 150.6(4) yes
O1 Ca2 O1 8 7_445 84.8(2) yes
O1 Ca2 O1 7_445 16_445 80.3(3) yes
Ta O1 Na . 10_455 117.6(3) ?
Ta O1 Ca2 . 13_554 145.6(4) ?
Na O1 Ca2 10_455 13_554 92.6(3) ?
Ta O1 Ca1 . 13_554 100.5(2) ?
Na O1 Ca1 10_455 13_554 113.0(3) ?
Ca2 O1 Ca1 13_554 13_554 80.4(2) ?
Ta O1 Na . . 83.0(3) ?
Na O1 Na 10_455 . 89.9(2) ?
Ca2 O1 Na 13_554 . 80.88(18) ?
Ca1 O1 Na 13_554 . 150.9(3) ?
Ta O2 Ta 4 . 91.3(4) ?
Ta O2 Ca1 4 10 99.02(5) ?
Ta O2 Ca1 . 10 132.32(7) ?
Ta O2 Ca1 4 13_544 132.32(7) ?
Ta O2 Ca1 . 13_544 99.02(5) ?
Ca1 O2 Ca1 10 13_544 107.2(4) ?
O1 Ta O1 . 2 98.6(2) ?
O1 Ta O1 3 2 98.6(2) ?
O1 Ta O2 . 2 75.0(3) ?
O1 Ta O2 3 2 137.0(2) ?
O1 Ta O2 2 2 124.3(2) ?
O1 Ta O2 . . 124.3(2) ?
O1 Ta O2 3 . 75.0(3) ?
O1 Ta O2 2 . 137.0(2) ?
O2 Ta O2 3 . 74.5(3) ?
O2 Ta O2 2 . 74.5(3) ?
O1 Ta Ta . 4 118.87(18) ?
O1 Ta Ta 3 4 118.87(18) ?
O1 Ta Ta 2 4 118.87(18) ?
O2 Ta Ta 3 4 44.4(2) ?
O2 Ta Ta 2 4 44.4(2) ?
O2 Ta Ta . 4 44.4(2) ?
O1 Ta Na . . 61.13(18) ?
O1 Ta Na 3 . 61.13(18) ?
O1 Ta Na 2 . 61.13(18) ?
O2 Ta Na 3 . 135.6(2) ?
O2 Ta Na 2 . 135.6(2) ?
O2 Ta Na . . 135.6(2) ?
Ta Ta Na 4 . 180.0 ?
O1 Ta Ca1 . 13_444 103.6(2) ?
O1 Ta Ca1 3 13_444 139.9(2) ?
O1 Ta Ca1 2 13_444 45.59(19) ?
O2 Ta Ca1 3 13_444 42.20(14) ?
O2 Ta Ca1 2 13_444 81.46(4) ?
O2 Ta Ca1 . 13_444 116.35(17) ?
Ta Ta Ca1 4 13_444 78.01(4) ?
Na Ta Ca1 . 13_444 101.99(4) ?
O1 Ta Ca1 . 13_554 45.59(19) ?
O1 Ta Ca1 3 13_554 103.6(2) ?
O1 Ta Ca1 2 13_554 139.9(2) ?
O2 Ta Ca1 3 13_554 116.35(17) ?
O2 Ta Ca1 2 13_554 42.20(14) ?
O2 Ta Ca1 . 13_554 81.46(4) ?
Ta Ta Ca1 4 13_554 78.01(4) ?
Na Ta Ca1 . 13_554 101.99(4) ?
Ca1 Ta Ca1 13_444 13_554 115.80(3) ?
O1 Ta Ca1 . 13_544 139.9(2) ?
O1 Ta Ca1 3 13_544 45.59(19) ?
O1 Ta Ca1 2 13_544 103.6(2) ?
O2 Ta Ca1 3 13_544 81.46(4) ?
O2 Ta Ca1 2 13_544 116.35(17) ?
O2 Ta Ca1 . 13_544 42.20(14) ?
Ta Ta Ca1 4 13_544 78.01(4) ?
Na Ta Ca1 . 13_544 101.99(4) ?
Ca1 Ta Ca1 13_444 13_544 115.80(3) ?
Ca1 Ta Ca1 13_554 13_544 115.80(3) ?
O1 Ta Na . 10 70.6(2) ?
O1 Ta Na 3 10 34.8(2) ?
O1 Ta Na 2 10 122.1(2) ?
O2 Ta Na 3 10 148.64(12) ?
O2 Ta Na 2 10 107.88(8) ?
O2 Ta Na . 10 76.13(19) ?
Ta Ta Na 4 10 115.44(8) ?
Na Ta Na . 10 64.56(8) ?
Ca1 Ta Na 13_444 10 166.55(10) ?
Ca1 Ta Na 13_554 10 69.36(4) ?
Ca1 Ta Na 13_544 10 69.36(4) ?
O1 Na O1 11 10_455 112.75(16) ?
O1 Na O1 12_445 10_455 112.75(16) ?
O1 Na O1 11 3 70.7(2) ?
O1 Na O1 12_445 3 113.8(3) ?
O1 Na O1 10_455 3 126.45(17) ?
O1 Na O1 11 . 113.8(3) ?
O1 Na O1 12_445 . 126.45(17) ?
O1 Na O1 10_455 . 70.7(2) ?
O1 Na O1 2 . 61.1(2) ?
O1 Na O1 3 . 61.1(2) ?
O1 Na Ta 11 . 105.95(19) ?
O1 Na Ta 12_445 . 105.95(19) ?
O1 Na Ta 10_455 . 105.95(19) ?
O1 Na Ta 2 . 35.91(15) ?
O1 Na Ta 3 . 35.91(15) ?
O1 Na Ta . . 35.91(15) ?
O1 Na Ca2 11 13_444 153.07(17) ?
O1 Na Ca2 12_445 13_444 43.79(15) ?
O1 Na Ca2 10_455 13_444 91.86(18) ?
O1 Na Ca2 2 13_444 43.15(13) ?
O1 Na Ca2 3 13_444 104.1(2) ?
O1 Na Ca2 . 13_444 83.75(18) ?
Ta Na Ca2 . 13_444 75.81(10) ?
O1 Na Ca2 11 13_554 91.85(18) ?
O1 Na Ca2 12_445 13_554 153.07(17) ?
O1 Na Ca2 10_455 13_554 43.79(16) ?
O1 Na Ca2 2 13_554 104.1(2) ?
O1 Na Ca2 3 13_554 83.75(18) ?
O1 Na Ca2 . 13_554 43.15(14) ?
Ta Na Ca2 . 13_554 75.81(10) ?
Ca2 Na Ca2 13_444 13_554 114.20(8) ?
O1 Na Ca2 11 13_544 43.79(15) ?
O1 Na Ca2 12_445 13_544 91.86(18) ?
O1 Na Ca2 10_455 13_544 153.07(18) ?
O1 Na Ca2 2 13_544 83.75(18) ?
O1 Na Ca2 3 13_544 43.15(13) ?
O1 Na Ca2 . 13_544 104.1(2) ?
Ta Na Ca2 . 13_544 75.81(10) ?
Ca2 Na Ca2 13_444 13_544 114.20(8) ?
Ca2 Na Ca2 13_554 13_544 114.20(8) ?
O1 Na Ta 11 10 27.66(17) ?
O1 Na Ta 12_445 10 128.1(2) ?
O1 Na Ta 10_455 10 85.10(19) ?
O1 Na Ta 2 10 147.42(19) ?
O1 Na Ta 3 10 86.37(15) ?
O1 Na Ta . 10 105.34(15) ?
Ta Na Ta . 10 115.44(8) ?
Ca2 Na Ta 13_444 10 168.74(18) ?
Ca2 Na Ta 13_554 10 70.581(16) ?
Ca2 Na Ta 13_544 10 70.582(16) ?
O1 Na Ta 11 10_445 85.10(19) ?
O1 Na Ta 12_445 10_445 27.66(17) ?
O1 Na Ta 10_455 10_445 128.1(2) ?
O1 Na Ta 2 10_445 86.37(15) ?
O1 Na Ta 3 10_445 105.34(15) ?
O1 Na Ta . 10_445 147.42(19) ?
Ta Na Ta . 10_445 115.44(8) ?
Ca2 Na Ta 13_444 10_445 70.581(16) ?
Ca2 Na Ta 13_554 10_445 168.74(18) ?
Ca2 Na Ta 13_544 10_445 70.582(16) ?
Ta Na Ta 10 10_445 102.90(10) ?
O2 Ca1 O2 9 7_455 107.71(9) ?
O2 Ca1 O2 8_445 7_455 107.71(8) ?
O2 Ca1 O1 9 7_445 125.0(2) ?
O2 Ca1 O1 8_445 7_445 62.71(16) ?
O2 Ca1 O1 7_455 7_445 127.1(3) ?
O2 Ca1 O1 9 9_455 127.1(3) ?
O2 Ca1 O1 8_445 9_455 125.0(2) ?
O2 Ca1 O1 7_455 9_455 62.71(16) ?
O1 Ca1 O1 8 9_455 80.8(2) ?
O1 Ca1 O1 7_445 9_455 80.8(2) ?
O2 Ca1 Ca2 9 . 111.18(8) ?
O2 Ca1 Ca2 8_445 . 111.18(8) ?
O2 Ca1 Ca2 7_455 . 111.18(8) ?
O1 Ca1 Ca2 8 . 48.48(15) ?
O1 Ca1 Ca2 7_445 . 48.48(15) ?
O1 Ca1 Ca2 9_455 . 48.48(15) ?
O2 Ca1 Ta 9 7 38.78(16) ?
O2 Ca1 Ta 8_445 7 141.13(19) ?
O2 Ca1 Ta 7_455 7 103.07(19) ?
O1 Ca1 Ta 8 7 33.90(16) ?
O1 Ca1 Ta 7_445 7 114.55(18) ?
O1 Ca1 Ta 9_455 7 90.09(19) ?
Ca2 Ca1 Ta . 7 78.01(4) ?
O2 Ca1 Ta 9 7_445 103.07(19) ?
O2 Ca1 Ta 8_445 7_445 38.78(16) ?
O2 Ca1 Ta 7_455 7_445 141.12(19) ?
O1 Ca1 Ta 8 7_445 90.09(19) ?
O1 Ca1 Ta 7_445 7_445 33.90(16) ?
O1 Ca1 Ta 9_455 7_445 114.54(18) ?
Ca2 Ca1 Ta . 7_445 78.01(4) ?
Ta Ca1 Ta 7 7_445 115.80(3) ?
O2 Ca1 Ta 9 7_455 141.12(19) ?
O2 Ca1 Ta 8_445 7_455 103.07(19) ?
O2 Ca1 Ta 7_455 7_455 38.78(16) ?
O1 Ca1 Ta 8 7_455 114.54(18) ?
O1 Ca1 Ta 7_445 7_455 90.09(19) ?
O1 Ca1 Ta 9_455 7_455 33.90(16) ?
Ca2 Ca1 Ta . 7_455 78.01(4) ?
Ta Ca1 Ta 7 7_455 115.80(3) ?
Ta Ca1 Ta 7_445 7_455 115.80(3) ?
O2 Ca1 Ca1 9 16_445 128.21(17) ?
O2 Ca1 Ca1 8_445 16_445 36.4(2) ?
O2 Ca1 Ca1 7_455 16_445 72.53(17) ?
O1 Ca1 Ca1 8 16_445 158.44(19) ?
O1 Ca1 Ca1 7_445 16_445 78.01(16) ?
O1 Ca1 Ca1 9_455 16_445 99.81(18) ?
Ca2 Ca1 Ca1 . 16_445 116.67(6) ?
Ta Ca1 Ca1 7 16_445 165.32(10) ?
Ta Ca1 Ca1 7_445 16_445 69.891(7) ?
Ta Ca1 Ca1 7_455 16_445 69.892(7) ?
O2 Ca1 Ca1 9 16 72.53(16) ?
O2 Ca1 Ca1 8_445 16 128.21(17) ?
O2 Ca1 Ca1 7_455 16 36.4(2) ?
O1 Ca1 Ca1 8 16 99.81(18) ?
O1 Ca1 Ca1 7_445 16 158.44(18) ?
O1 Ca1 Ca1 9_455 16 78.01(16) ?
Ca2 Ca1 Ca1 . 16 116.67(6) ?
Ta Ca1 Ca1 7 16 69.891(7) ?
Ta Ca1 Ca1 7_445 16 165.32(10) ?
Ta Ca1 Ca1 7_455 16 69.892(7) ?
Ca1 Ca1 Ca1 16_445 16 101.41(7) ?
O1 Ca2 O1 17 16_445 84.8(2) ?
O1 Ca2 O1 8 16_445 150.6(4) ?
O1 Ca2 O1 17 18_545 84.8(2) ?
O1 Ca2 O1 8 18_545 80.3(3) ?
O1 Ca2 O1 7_445 18_545 118.6(4) ?
O1 Ca2 O1 16_445 18_545 84.8(2) ?
O1 Ca2 O1 17 9_455 80.3(3) ?
O1 Ca2 O1 8 9_455 84.8(2) ?
O1 Ca2 O1 7_445 9_455 84.8(2) ?
O1 Ca2 O1 16_445 9_455 118.6(4) ?
O1 Ca2 O1 18_545 9_455 150.6(4) ?
O1 Ca2 Ca1 17 4_556 51.12(15) ?
O1 Ca2 Ca1 8 4_556 128.88(15) ?
O1 Ca2 Ca1 7_445 4_556 128.88(15) ?
O1 Ca2 Ca1 16_445 4_556 51.12(15) ?
O1 Ca2 Ca1 18_545 4_556 51.12(15) ?
O1 Ca2 Ca1 9_455 4_556 128.88(15) ?
O1 Ca2 Ca1 17 . 128.88(15) ?
O1 Ca2 Ca1 8 . 51.12(15) ?
O1 Ca2 Ca1 7_445 . 51.12(15) ?
O1 Ca2 Ca1 16_445 . 128.88(15) ?
O1 Ca2 Ca1 18_545 . 128.88(15) ?
O1 Ca2 Ca1 9_455 . 51.12(15) ?
Ca1 Ca2 Ca1 4_556 . 180.0 ?
O1 Ca2 Na 17 16_445 107.3(2) ?
O1 Ca2 Na 8 16_445 124.02(19) ?
O1 Ca2 Na 7_445 16_445 43.6(2) ?
O1 Ca2 Na 16_445 16_445 55.98(19) ?
O1 Ca2 Na 18_545 16_445 136.4(2) ?
O1 Ca2 Na 9_455 16_445 72.7(2) ?
Ca1 Ca2 Na 4_556 16_445 104.19(10) ?
Ca1 Ca2 Na . 16_445 75.81(10) ?
O1 Ca2 Na 17 7 72.7(2) ?
O1 Ca2 Na 8 7 55.98(19) ?
O1 Ca2 Na 7_445 7 136.4(2) ?
O1 Ca2 Na 16_445 7 124.02(19) ?
O1 Ca2 Na 18_545 7 43.6(2) ?
O1 Ca2 Na 9_455 7 107.3(2) ?
Ca1 Ca2 Na 4_556 7 75.81(10) ?
Ca1 Ca2 Na . 7 104.19(10) ?
Na Ca2 Na 16_445 7 180.0 ?
O1 Ca2 Na 17 7_445 124.02(19) ?
O1 Ca2 Na 8 7_445 107.3(2) ?
O1 Ca2 Na 7_445 7_445 55.98(19) ?
O1 Ca2 Na 16_445 7_445 43.6(2) ?
O1 Ca2 Na 18_545 7_445 72.7(2) ?
O1 Ca2 Na 9_455 7_445 136.4(2) ?
Ca1 Ca2 Na 4_556 7_445 75.81(10) ?
Ca1 Ca2 Na . 7_445 104.19(10) ?
Na Ca2 Na 16_445 7_445 65.80(8) ?
Na Ca2 Na 7 7_445 114.20(8) ?
O1 Ca2 Na 17 16 55.98(19) ?
O1 Ca2 Na 8 16 72.7(2) ?
O1 Ca2 Na 7_445 16 124.02(19) ?
O1 Ca2 Na 16_445 16 136.4(2) ?
O1 Ca2 Na 18_545 16 107.3(2) ?
O1 Ca2 Na 9_455 16 43.6(2) ?
Ca1 Ca2 Na 4_556 16 104.19(10) ?
Ca1 Ca2 Na . 16 75.81(10) ?
Na Ca2 Na 16_445 16 114.20(8) ?
Na Ca2 Na 7 16 65.80(8) ?
Na Ca2 Na 7_445 16 180.0 ?

loop_
_geom_bond_atom_site_label_1
_geom_bond_atom_site_label_2
_geom_bond_site_symmetry_2
_geom_bond_distance
_geom_bond_publ_flag
Ta O1 3 1.907(7) yes
Ta O2 3 2.133(7) yes
Ta Ta 4 3.0490(9) yes
Ta Na . 3.227(6) yes
Ta Ca1 13_444 3.3624(6) yes
Na O1 11 2.343(8) yes
Na O1 2 2.848(8) yes
Ca1 O2 9 2.287(6) yes
Ca1 O1 7_445 2.443(7) yes
Ca1 Ca2 . 3.094(2) yes
Ca2 O1 17 2.350(6) yes
O1 Na 10_455 2.343(8) ?
O1 Ca2 13_554 2.350(6) ?
O1 Ca1 13_554 2.443(7) ?
O1 Na . 2.848(8) ?
O2 Ta 4 2.133(7) ?
O2 Ta . 2.133(7) ?
O2 Ca1 10 2.287(6) ?
O2 Ca1 13_544 2.287(6) ?
Ta O1 3 1.907(7) ?
Ta O1 2 1.907(7) ?
Ta O2 2 2.133(7) ?
Ta Ca1 13_554 3.3624(6) ?
Ta Ca1 13_544 3.3625(6) ?
Ta Na 10 3.642(3) ?
Na O1 12_445 2.343(8) ?
Na O1 10_455 2.343(8) ?
Na O1 3 2.848(8) ?
Na Ca2 13_444 3.3925(15) ?
Na Ca2 13_554 3.3925(15) ?
Na Ca2 13_544 3.3926(15) ?
Na Ta 10 3.642(3) ?
Na Ta 10_445 3.642(3) ?
Ca1 O2 8_445 2.287(6) ?
Ca1 O2 7_455 2.287(6) ?
Ca1 O1 8 2.443(7) ?
Ca1 O1 9_455 2.443(7) ?
Ca1 Ta 7 3.3624(6) ?
Ca1 Ta 7_445 3.3624(6) ?
Ca1 Ta 7_455 3.3625(6) ?
Ca1 Ca1 16_445 3.681(2) ?
Ca1 Ca1 16 3.681(2) ?
Ca2 O1 8 2.350(6) ?
Ca2 O1 7_445 2.350(6) ?
Ca2 O1 16_445 2.350(6) ?
Ca2 O1 18_545 2.350(6) ?
Ca2 O1 9_455 2.350(6) ?
Ca2 Ca1 4_556 3.094(2) ?
Ca2 Na 16_445 3.3925(15) ?
Ca2 Na 7 3.3925(15) ?
Ca2 Na 7_445 3.3925(15) ?
Ca2 Na 16 3.3925(15) ?
